data_8106823
loop_
_publ_author_name
'Xu, Wen-Jun'
'Qi, De-Qiang'
'You, Jin-Zong'
'Wang, Xue-Jie'
'Zhang, Yi-Ping'
'Hu, Fei-Fei'
'Bian, Jia-Ying'
'Yang, Chun-Xia'
'Huang, Juan'

_publ_section_title
;
 Crystal structure of
 5-(4-pyridyl)pyrimidine--4,4&#x2032;-bipyridine--1,3,5-benzenetriol--water
 (1:1:1:1), C25H23N5O4
;
_journal_issue 1
_journal_name_full 'Zeitschrift f\"ur Kristallographie - New Crystal Structures'
_journal_page_first 195
_journal_page_last 197
_journal_paper_doi 10.1515/ncrs-2015-0083
_journal_volume 231
_journal_year 2016
_chemical_formula_moiety
;
C9 H7 N3, C10 H8 N2, C6 H6 O3, H2 O
;
_chemical_formula_sum 'C25 H23 N5 O4'
_chemical_formula_weight 457.48
_space_group_IT_number 2
_space_group_name_Hall '-P 1'
_space_group_name_H-M_alt 'P -1'
_symmetry_cell_setting triclinic
_symmetry_space_group_name_Hall '-P 1'
_symmetry_space_group_name_H-M 'P -1'
_atom_sites_solution_hydrogens geom
_atom_sites_solution_primary direct
_atom_sites_solution_secondary difmap
_cell_angle_alpha 87.887(4)
_cell_angle_beta 89.803(4)
_cell_angle_gamma 72.727(4)
_cell_formula_units_Z 2
_cell_length_a 8.157(2)
_cell_length_b 9.262(2)
_cell_length_c 15.465(4)
_cell_measurement_reflns_used 1331
_cell_measurement_temperature 298(2)
_cell_measurement_theta_max 23.250
_cell_measurement_theta_min 2.611
_cell_volume 1114.9(5)
_computing_cell_refinement 'Bruker SMART'
_computing_data_collection 'Bruker SMART'
_computing_data_reduction 'Bruker SAINT'
_computing_molecular_graphics 'Bruker SHELXTL'
_computing_publication_material 'Bruker SHELXTL'
_computing_structure_refinement 'SHELXL-97 (Sheldrick, 2008)'
_computing_structure_solution 'SHELXS-97 (Sheldrick, 2008)'
_diffrn_ambient_temperature 298(2)
_diffrn_measured_fraction_theta_full 0.982
_diffrn_measured_fraction_theta_max 0.982
_diffrn_measurement_device_type 'CCD area detector'
_diffrn_measurement_method 'phi and omega scans'
_diffrn_radiation_monochromator graphite
_diffrn_radiation_source 'fine-focus sealed tube'
_diffrn_radiation_type MoK\a
_diffrn_radiation_wavelength 0.71073
_diffrn_reflns_av_R_equivalents 0.0208
_diffrn_reflns_av_sigmaI/netI 0.0496
_diffrn_reflns_limit_h_max 9
_diffrn_reflns_limit_h_min -9
_diffrn_reflns_limit_k_max 5
_diffrn_reflns_limit_k_min -11
_diffrn_reflns_limit_l_max 17
_diffrn_reflns_limit_l_min -18
_diffrn_reflns_number 5757
_diffrn_reflns_theta_full 25.25
_diffrn_reflns_theta_max 25.25
_diffrn_reflns_theta_min 2.61
_exptl_absorpt_coefficient_mu 0.095
_exptl_absorpt_correction_type none
_exptl_crystal_colour colourless
_exptl_crystal_density_diffrn 1.363
_exptl_crystal_density_method 'not measured'
_exptl_crystal_description plan
_exptl_crystal_F_000 480
_exptl_crystal_size_max 0.45
_exptl_crystal_size_mid 0.45
_exptl_crystal_size_min 0.05
_refine_diff_density_max 0.480
_refine_diff_density_min -0.220
_refine_diff_density_rms 0.040
_refine_ls_extinction_method none
_refine_ls_goodness_of_fit_ref 1.029
_refine_ls_hydrogen_treatment constr
_refine_ls_matrix_type full
_refine_ls_number_parameters 310
_refine_ls_number_reflns 3973
_refine_ls_number_restraints 7
_refine_ls_restrained_S_all 1.032
_refine_ls_R_factor_all 0.1177
_refine_ls_R_factor_gt 0.0755
_refine_ls_shift/su_max 0.000
_refine_ls_shift/su_mean 0.000
_refine_ls_structure_factor_coef Fsqd
_refine_ls_weighting_details 'calc w=1/[\s^2^(Fo^2^)+(0.0609P)^2^+0.8312P] where P=(Fo^2^+2Fc^2^)/3'
_refine_ls_weighting_scheme calc
_refine_ls_wR_factor_gt 0.1653
_refine_ls_wR_factor_ref 0.1840
_reflns_number_gt 2479
_reflns_number_total 3973
_reflns_threshold_expression >2sigma(I)
_cod_data_source_file suppl_ncrs-2015-0083_suppl.cif
_cod_data_source_block 1
_cod_depositor_comments
;
The following automatic conversions were performed:

data item '_symmetry_cell_setting' value 'Triclinic' was changed to
'triclinic' in accordance with the built-in table derived from the
CIF Core dictionary named 'cif_core.dic' version 2.4.5 last updated
on 2014-11-21.

Automatic conversion script
Id: cif_fix_values 8738 2021-04-28 16:35:53Z antanas 
;
_cod_database_code 8106823

loop_
_symmetry_equiv_pos_as_xyz
'x, y, z'
'-x, -y, -z'

loop_
_atom_site_label
_atom_site_type_symbol
_atom_site_fract_x
_atom_site_fract_y
_atom_site_fract_z
_atom_site_U_iso_or_equiv
_atom_site_adp_type
_atom_site_occupancy
_atom_site_symmetry_multiplicity
_atom_site_calc_flag
_atom_site_refinement_flags
_atom_site_disorder_assembly
_atom_site_disorder_group
O4 O 0.0799(4) 0.6427(4) 0.10908(18) 0.1071(12) Uani 1 1 d . . .
H4B H 0.1234 0.6989 0.0776 0.161 Uiso 1 1 d R . .
H4A H 0.1045 0.5524 0.0882 0.161 Uiso 1 1 d R . .
C1 C 1.1497(5) 0.1962(7) 0.0888(2) 0.0828(14) Uani 1 1 d . . .
H1 H 1.2067 0.1957 0.0366 0.099 Uiso 1 1 calc R . .
C2 C 1.0065(5) 0.3257(5) 0.1981(2) 0.0620(10) Uani 1 1 d . . .
H2 H 0.9613 0.4169 0.2252 0.074 Uiso 1 1 calc R . .
C3 C 0.9845(4) 0.1975(4) 0.2377(2) 0.0501(8) Uani 1 1 d . . .
C4 C 1.0563(6) 0.0676(5) 0.1934(2) 0.0827(13) Uani 1 1 d . . .
H4 H 1.0456 -0.0232 0.2165 0.099 Uiso 1 1 calc R . .
C5 C 0.8976(4) 0.1988(4) 0.3214(2) 0.0486(8) Uani 1 1 d . . .
C6 C 0.8101(5) 0.3335(4) 0.3594(2) 0.0626(10) Uani 1 1 d . . .
H6 H 0.7999 0.4258 0.3307 0.075 Uiso 1 1 calc R . .
C7 C 0.7391(5) 0.3292(5) 0.4396(2) 0.0680(11) Uani 1 1 d . . .
H7 H 0.6836 0.4210 0.4641 0.082 Uiso 1 1 calc R . .
C8 C 0.9001(5) 0.0687(4) 0.3676(2) 0.0656(10) Uani 1 1 d . . .
H8 H 0.9549 -0.0249 0.3450 0.079 Uiso 1 1 calc R . .
C9 C 0.8228(5) 0.0754(5) 0.4467(3) 0.0752(12) Uani 1 1 d . . .
H9 H 0.8255 -0.0152 0.4755 0.090 Uiso 1 1 calc R . .
C10 C 0.3526(5) 0.1815(5) 0.3797(2) 0.0640(10) Uani 1 1 d . . .
H10 H 0.3607 0.0932 0.4123 0.077 Uiso 1 1 calc R . .
C11 C 0.4435(5) 0.1705(4) 0.3052(2) 0.0577(9) Uani 1 1 d . . .
H11 H 0.5127 0.0768 0.2883 0.069 Uiso 1 1 calc R . .
C12 C 0.4326(4) 0.2995(4) 0.25480(19) 0.0483(8) Uani 1 1 d . . .
C13 C 0.3280(5) 0.4338(4) 0.2853(2) 0.0601(9) Uani 1 1 d . . .
H13 H 0.3173 0.5237 0.2540 0.072 Uiso 1 1 calc R . .
C14 C 0.5278(4) 0.2946(4) 0.1732(2) 0.0521(9) Uani 1 1 d . . .
C15 C 0.2405(5) 0.4365(5) 0.3604(2) 0.0658(10) Uani 1 1 d . . .
H15 H 0.1696 0.5282 0.3791 0.079 Uiso 1 1 calc R . .
C16 C 0.5708(5) 0.4209(5) 0.1410(2) 0.0698(11) Uani 1 1 d . . .
H16 H 0.5379 0.5105 0.1705 0.084 Uiso 1 1 calc R . .
C17 C 0.6607(5) 0.4131(6) 0.0666(3) 0.0840(13) Uani 1 1 d . . .
H17 H 0.6869 0.4994 0.0463 0.101 Uiso 1 1 calc R . .
C18 C 0.6707(6) 0.1708(6) 0.0492(3) 0.0882(13) Uani 1 1 d U . .
H18 H 0.7039 0.0852 0.0162 0.106 Uiso 1 1 calc R . .
C19 C 0.5781(5) 0.1673(5) 0.1265(2) 0.0739(12) Uani 1 1 d . . .
H19 H 0.5523 0.0799 0.1450 0.089 Uiso 1 1 calc R . .
C20 C 0.3961(5) 0.2500(4) 0.6165(2) 0.0541(9) Uani 1 1 d . . .
H20 H 0.4284 0.2523 0.5589 0.065 Uiso 1 1 calc R . .
C21 C 0.5190(5) 0.2211(4) 0.6811(2) 0.0517(9) Uani 1 1 d . . .
C22 C 0.4717(5) 0.2166(4) 0.7670(2) 0.0587(9) Uani 1 1 d . . .
H22 H 0.5543 0.1959 0.8108 0.070 Uiso 1 1 calc R . .
C23 C 0.2999(5) 0.2434(4) 0.7870(2) 0.0576(9) Uani 1 1 d . . .
C24 C 0.1767(5) 0.2719(4) 0.7222(2) 0.0562(9) Uani 1 1 d . . .
H24 H 0.0617 0.2886 0.7361 0.067 Uiso 1 1 calc R . .
C25 C 0.2258(5) 0.2755(4) 0.6371(2) 0.0545(9) Uani 1 1 d . . .
N1 N 1.0878(4) 0.3287(4) 0.12386(19) 0.0749(10) Uani 1 1 d . . .
N2 N 1.1402(5) 0.0654(5) 0.1191(2) 0.0974(13) Uani 1 1 d . . .
N3 N 0.7440(4) 0.2038(4) 0.48464(19) 0.0662(9) Uani 1 1 d . . .
N4 N 0.7112(5) 0.2949(5) 0.0230(2) 0.0815(10) Uani 1 1 d U . .
N5 N 0.2544(4) 0.3090(5) 0.40813(19) 0.0746(10) Uani 1 1 d . . .
O1 O 0.6876(3) 0.1958(3) 0.66328(15) 0.0685(7) Uani 1 1 d . . .
H1A H 0.6991 0.2104 0.6113 0.103 Uiso 1 1 calc R . .
O2 O 0.1019(3) 0.3037(3) 0.57521(15) 0.0716(8) Uani 1 1 d . . .
H2A H 0.1445 0.3097 0.5276 0.107 Uiso 1 1 calc R . .
O3 O 0.2587(4) 0.2395(4) 0.87244(14) 0.0819(9) Uani 1 1 d . . .
H3 H 0.1541 0.2698 0.8776 0.123 Uiso 1 1 calc R . .

loop_
_atom_site_aniso_label
_atom_site_aniso_U_11
_atom_site_aniso_U_22
_atom_site_aniso_U_33
_atom_site_aniso_U_23
_atom_site_aniso_U_13
_atom_site_aniso_U_12
O4 0.093(2) 0.132(3) 0.089(2) 0.0292(19) 0.0396(17) -0.027(2)
C1 0.072(3) 0.114(4) 0.044(2) -0.001(2) 0.0103(19) 0.000(3)
C2 0.060(2) 0.078(3) 0.050(2) -0.0083(18) 0.0108(17) -0.022(2)
C3 0.0413(19) 0.062(2) 0.0443(17) -0.0090(16) 0.0030(14) -0.0095(16)
C4 0.110(4) 0.063(3) 0.059(2) -0.009(2) 0.023(2) 0.000(2)
C5 0.0424(19) 0.057(2) 0.0467(18) -0.0101(16) 0.0050(14) -0.0150(16)
C6 0.075(3) 0.055(2) 0.056(2) -0.0095(17) 0.0181(18) -0.0152(19)
C7 0.075(3) 0.066(3) 0.063(2) -0.022(2) 0.022(2) -0.019(2)
C8 0.078(3) 0.053(2) 0.065(2) -0.0148(19) 0.024(2) -0.017(2)
C9 0.088(3) 0.065(3) 0.075(3) -0.001(2) 0.027(2) -0.027(2)
C10 0.081(3) 0.072(3) 0.0458(19) -0.0026(18) 0.0201(18) -0.032(2)
C11 0.065(2) 0.061(2) 0.0493(19) -0.0038(17) 0.0088(17) -0.0214(19)
C12 0.0432(19) 0.065(2) 0.0404(17) -0.0040(16) 0.0025(14) -0.0210(17)
C13 0.065(2) 0.059(2) 0.055(2) -0.0042(17) 0.0038(17) -0.0162(19)
C14 0.0385(19) 0.070(2) 0.0475(18) -0.0005(17) 0.0056(14) -0.0159(17)
C15 0.067(3) 0.078(3) 0.050(2) -0.020(2) 0.0107(18) -0.014(2)
C16 0.068(3) 0.086(3) 0.063(2) 0.007(2) 0.0086(19) -0.036(2)
C17 0.072(3) 0.108(4) 0.077(3) 0.014(3) 0.015(2) -0.035(3)
C18 0.086(3) 0.090(3) 0.078(3) -0.014(2) 0.028(2) -0.008(2)
C19 0.075(3) 0.076(3) 0.065(2) -0.003(2) 0.029(2) -0.013(2)
C20 0.071(3) 0.048(2) 0.0398(17) -0.0056(15) 0.0109(17) -0.0124(17)
C21 0.064(2) 0.0399(19) 0.0474(19) -0.0065(15) 0.0097(17) -0.0086(16)
C22 0.068(3) 0.058(2) 0.0462(19) -0.0054(16) 0.0037(17) -0.0130(19)
C23 0.076(3) 0.050(2) 0.0433(18) -0.0017(16) 0.0149(18) -0.0146(18)
C24 0.058(2) 0.046(2) 0.062(2) 0.0011(16) 0.0112(18) -0.0137(17)
C25 0.068(3) 0.043(2) 0.0499(19) 0.0014(15) 0.0017(18) -0.0125(17)
N1 0.069(2) 0.102(3) 0.0520(18) -0.0031(18) 0.0154(16) -0.022(2)
N2 0.119(3) 0.092(3) 0.058(2) -0.015(2) 0.030(2) 0.005(2)
N3 0.066(2) 0.078(2) 0.0572(18) -0.0094(17) 0.0196(15) -0.0234(18)
N4 0.074(2) 0.091(3) 0.073(2) 0.004(2) 0.0245(17) -0.016(2)
N5 0.069(2) 0.105(3) 0.0506(18) -0.0193(19) 0.0186(15) -0.025(2)
O1 0.0635(17) 0.0825(19) 0.0550(14) -0.0069(14) 0.0140(12) -0.0146(14)
O2 0.0677(17) 0.090(2) 0.0526(14) 0.0007(14) 0.0015(13) -0.0170(15)
O3 0.091(2) 0.099(2) 0.0437(13) 0.0018(13) 0.0221(13) -0.0121(18)

loop_
_atom_type_symbol
_atom_type_description
_atom_type_scat_dispersion_real
_atom_type_scat_dispersion_imag
_atom_type_scat_source
C C 0.0033 0.0016 'International Tables Vol C Tables 4.2.6.8 and 6.1.1.4'
H H 0.0000 0.0000 'International Tables Vol C Tables 4.2.6.8 and 6.1.1.4'
N N 0.0061 0.0033 'International Tables Vol C Tables 4.2.6.8 and 6.1.1.4'
O O 0.0106 0.0060 'International Tables Vol C Tables 4.2.6.8 and 6.1.1.4'

loop_
_geom_angle_atom_site_label_1
_geom_angle_atom_site_label_2
_geom_angle_atom_site_label_3
_geom_angle
_geom_angle_site_symmetry_1
_geom_angle_site_symmetry_3
H4B O4 H4A 110.1 . .
N2 C1 N1 127.4(4) . .
N2 C1 H1 116.3 . .
N1 C1 H1 116.3 . .
N1 C2 C3 124.6(4) . .
N1 C2 H2 117.7 . .
C3 C2 H2 117.7 . .
C2 C3 C4 113.8(3) . .
C2 C3 C5 122.8(3) . .
C4 C3 C5 123.3(3) . .
N2 C4 C3 123.5(4) . .
N2 C4 H4 118.3 . .
C3 C4 H4 118.3 . .
C8 C5 C6 115.8(3) . .
C8 C5 C3 122.7(3) . .
C6 C5 C3 121.6(3) . .
C7 C6 C5 119.5(4) . .
C7 C6 H6 120.3 . .
C5 C6 H6 120.3 . .
N3 C7 C6 124.6(3) . .
N3 C7 H7 117.7 . .
C6 C7 H7 117.7 . .
C9 C8 C5 120.7(3) . .
C9 C8 H8 119.7 . .
C5 C8 H8 119.7 . .
N3 C9 C8 123.8(4) . .
N3 C9 H9 118.1 . .
C8 C9 H9 118.1 . .
N5 C10 C11 123.7(4) . .
N5 C10 H10 118.1 . .
C11 C10 H10 118.1 . .
C10 C11 C12 119.6(3) . .
C10 C11 H11 120.2 . .
C12 C11 H11 120.2 . .
C13 C12 C11 116.3(3) . .
C13 C12 C14 121.7(3) . .
C11 C12 C14 122.0(3) . .
C15 C13 C12 121.1(4) . .
C15 C13 H13 119.5 . .
C12 C13 H13 119.5 . .
C19 C14 C16 117.3(3) . .
C19 C14 C12 121.8(3) . .
C16 C14 C12 121.0(3) . .
N5 C15 C13 121.2(4) . .
N5 C15 H15 119.4 . .
C13 C15 H15 119.4 . .
C17 C16 C14 119.9(4) . .
C17 C16 H16 120.0 . .
C14 C16 H16 120.0 . .
N4 C17 C16 123.8(4) . .
N4 C17 H17 118.1 . .
C16 C17 H17 118.1 . .
N4 C18 C19 121.2(4) . .
N4 C18 H18 119.4 . .
C19 C18 H18 119.4 . .
C14 C19 C18 118.5(4) . .
C14 C19 H19 120.7 . .
C18 C19 H19 120.7 . .
C25 C20 C21 120.2(3) . .
C25 C20 H20 119.9 . .
C21 C20 H20 119.9 . .
O1 C21 C20 121.8(3) . .
O1 C21 C22 118.1(3) . .
C20 C21 C22 120.1(3) . .
C23 C22 C21 119.2(3) . .
C23 C22 H22 120.4 . .
C21 C22 H22 120.4 . .
O3 C23 C24 122.0(3) . .
O3 C23 C22 117.3(3) . .
C24 C23 C22 120.7(3) . .
C25 C24 C23 119.4(3) . .
C25 C24 H24 120.3 . .
C23 C24 H24 120.3 . .
O2 C25 C20 121.7(3) . .
O2 C25 C24 117.9(3) . .
C20 C25 C24 120.4(3) . .
C1 N1 C2 114.8(4) . .
C1 N2 C4 115.8(4) . .
C7 N3 C9 115.6(3) . .
C17 N4 C18 119.3(4) . .
C10 N5 C15 118.2(3) . .
C21 O1 H1A 109.5 . .
C25 O2 H2A 109.5 . .
C23 O3 H3 109.5 . .

loop_
_geom_bond_atom_site_label_1
_geom_bond_atom_site_label_2
_geom_bond_distance
_geom_bond_site_symmetry_2
O4 H4B 0.8503 .
O4 H4A 0.8740 .
C1 N2 1.307(6) .
C1 N1 1.316(6) .
C1 H1 0.9300 .
C2 N1 1.327(4) .
C2 C3 1.375(5) .
C2 H2 0.9300 .
C3 C4 1.378(5) .
C3 C5 1.473(4) .
C4 N2 1.332(5) .
C4 H4 0.9300 .
C5 C8 1.373(5) .
C5 C6 1.391(4) .
C6 C7 1.372(5) .
C6 H6 0.9300 .
C7 N3 1.322(5) .
C7 H7 0.9300 .
C8 C9 1.369(5) .
C8 H8 0.9300 .
C9 N3 1.329(5) .
C9 H9 0.9300 .
C10 N5 1.305(5) .
C10 C11 1.359(4) .
C10 H10 0.9300 .
C11 C12 1.383(5) .
C11 H11 0.9300 .
C12 C13 1.381(5) .
C12 C14 1.475(4) .
C13 C15 1.357(5) .
C13 H13 0.9300 .
C14 C19 1.361(5) .
C14 C16 1.392(5) .
C15 N5 1.345(5) .
C15 H15 0.9300 .
C16 C17 1.355(5) .
C16 H16 0.9300 .
C17 N4 1.267(5) .
C17 H17 0.9300 .
C18 N4 1.336(6) .
C18 C19 1.417(5) .
C18 H18 0.9300 .
C19 H19 0.9300 .
C20 C25 1.376(5) .
C20 C21 1.379(5) .
C20 H20 0.9300 .
C21 O1 1.354(4) .
C21 C22 1.385(4) .
C22 C23 1.384(5) .
C22 H22 0.9300 .
C23 O3 1.364(4) .
C23 C24 1.383(5) .
C24 C25 1.377(4) .
C24 H24 0.9300 .
C25 O2 1.356(4) .
O1 H1A 0.8200 .
O2 H2A 0.8200 .
O3 H3 0.8200 .

loop_
_geom_hbond_atom_site_label_D
_geom_hbond_atom_site_label_H
_geom_hbond_atom_site_label_A
_geom_hbond_distance_DH
_geom_hbond_distance_HA
_geom_hbond_distance_DA
_geom_hbond_angle_DHA
_geom_hbond_site_symmetry_A
O1 H1A N3 0.82 1.99 2.801(4) 169.2 .
O2 H2A N5 0.82 2.05 2.869(4) 176.1 .
C18 H18 N2 0.93 2.66 3.512(5) 152.3 2_755
C15 H15 O2 0.93 2.42 3.279(5) 153.7 2_566
O3 H3 O4 0.82 1.85 2.670(4) 174.3 2_566
O4 H4A N1 0.87 2.17 2.891(5) 139.8 1_455
O4 H4B N4 0.85 2.07 2.808(4) 145.4 2_665
C1 H1 O3 0.93 2.61 3.499(5) 160.3 1_654

loop_
_geom_torsion_atom_site_label_1
_geom_torsion_atom_site_label_2
_geom_torsion_atom_site_label_3
_geom_torsion_atom_site_label_4
_geom_torsion
_geom_torsion_site_symmetry_1
_geom_torsion_site_symmetry_2
_geom_torsion_site_symmetry_3
_geom_torsion_site_symmetry_4
N1 C2 C3 C4 0.4(6) . . . .
N1 C2 C3 C5 178.2(3) . . . .
C2 C3 C4 N2 0.3(6) . . . .
C5 C3 C4 N2 -177.6(4) . . . .
C2 C3 C5 C8 -169.0(4) . . . .
C4 C3 C5 C8 8.6(6) . . . .
C2 C3 C5 C6 9.6(5) . . . .
C4 C3 C5 C6 -172.7(4) . . . .
C8 C5 C6 C7 2.3(5) . . . .
C3 C5 C6 C7 -176.5(3) . . . .
C5 C6 C7 N3 -1.4(6) . . . .
C6 C5 C8 C9 -1.1(6) . . . .
C3 C5 C8 C9 177.6(4) . . . .
C5 C8 C9 N3 -1.2(7) . . . .
N5 C10 C11 C12 -0.7(6) . . . .
C10 C11 C12 C13 0.5(5) . . . .
C10 C11 C12 C14 -179.8(3) . . . .
C11 C12 C13 C15 -0.6(5) . . . .
C14 C12 C13 C15 179.7(3) . . . .
C13 C12 C14 C19 -155.5(4) . . . .
C11 C12 C14 C19 24.8(5) . . . .
C13 C12 C14 C16 24.9(5) . . . .
C11 C12 C14 C16 -154.8(3) . . . .
C12 C13 C15 N5 0.9(6) . . . .
C19 C14 C16 C17 -0.6(6) . . . .
C12 C14 C16 C17 178.9(3) . . . .
C14 C16 C17 N4 -0.5(7) . . . .
C16 C14 C19 C18 0.2(6) . . . .
C12 C14 C19 C18 -179.3(3) . . . .
N4 C18 C19 C14 1.2(7) . . . .
C25 C20 C21 O1 -179.9(3) . . . .
C25 C20 C21 C22 0.4(5) . . . .
O1 C21 C22 C23 179.5(3) . . . .
C20 C21 C22 C23 -0.8(5) . . . .
C21 C22 C23 O3 -179.3(3) . . . .
C21 C22 C23 C24 1.0(5) . . . .
O3 C23 C24 C25 179.6(3) . . . .
C22 C23 C24 C25 -0.8(5) . . . .
C21 C20 C25 O2 -179.7(3) . . . .
C21 C20 C25 C24 -0.2(5) . . . .
C23 C24 C25 O2 180.0(3) . . . .
C23 C24 C25 C20 0.4(5) . . . .
N2 C1 N1 C2 -0.3(7) . . . .
C3 C2 N1 C1 -0.4(6) . . . .
N1 C1 N2 C4 0.9(8) . . . .
C3 C4 N2 C1 -0.8(7) . . . .
C6 C7 N3 C9 -0.8(6) . . . .
C8 C9 N3 C7 2.1(6) . . . .
C16 C17 N4 C18 2.0(7) . . . .
C19 C18 N4 C17 -2.4(7) . . . .
C11 C10 N5 C15 1.0(6) . . . .
C13 C15 N5 C10 -1.0(6) . . . .
